data_7239709
loop_
_publ_author_name
'Baig, Fayaz'
'Rangan, Krishnan'
'Eappen, Shibu M.'
'Mandal, Sanjay K.'
'Sarkar, Madhushree'

_publ_section_title
;
 Template effect of innocent and coordinating anions on the formation of
 interpenetrated 2D and 3D networks: methyl orange and iodine sorption
 studies
;
_journal_issue 4
_journal_name_full CrystEngComm
_journal_page_first 751
_journal_page_last 766
_journal_paper_doi 10.1039/C9CE00998A
_journal_volume 22
_journal_year 2020
_chemical_formula_moiety 'C14 H14 N4'
_chemical_formula_sum 'C14 H14 N4'
_chemical_formula_weight 238.29
_space_group_crystal_system monoclinic
_space_group_IT_number 14
_space_group_name_Hall '-P 2ybc'
_space_group_name_H-M_alt 'P 1 21/c 1'
_atom_sites_solution_hydrogens geom
_atom_sites_solution_primary dual
_audit_creation_date 2016-12-20
_audit_creation_method
;
Olex2 1.2
(compiled 2016.11.30 svn.r3356 for OlexSys, GUI svn.r5269)
;
_audit_update_record
;
2018-04-03 deposited with the CCDC.	2019-12-06 downloaded from the CCDC.
;
_cell_angle_alpha 90
_cell_angle_beta 106.259(14)
_cell_angle_gamma 90
_cell_formula_units_Z 4
_cell_length_a 15.144(2)
_cell_length_b 7.7696(10)
_cell_length_c 11.1165(14)
_cell_measurement_reflns_used 5073
_cell_measurement_temperature 93(2)
_cell_measurement_theta_max 28.9430
_cell_measurement_theta_min 5.2100
_cell_volume 1255.7(3)
_computing_cell_refinement 'CrysAlisPro 1.171.39.7e (Rigaku OD, 2015)'
_computing_data_collection 'CrysAlisPro 1.171.39.7e (Rigaku OD, 2015)'
_computing_data_reduction 'CrysAlisPro 1.171.39.7e (Rigaku OD, 2015)'
_computing_molecular_graphics 'Olex2 (Dolomanov et al., 2009)'
_computing_publication_material 'Olex2 (Dolomanov et al., 2009)'
_computing_structure_refinement 'ShelXL (Sheldrick, 2015)'
_computing_structure_solution 'ShelXT (Sheldrick, 2015)'
_diffrn_ambient_temperature 93(2)
_diffrn_detector 'CCD plate'
_diffrn_measured_fraction_theta_full 0.9909
_diffrn_measured_fraction_theta_max 0.9909
_diffrn_measurement_details
;
List of Runs (angles in degrees, time in seconds):

  # Type    Start    End  Width  t~exp~   \w     \q     \k     \f   Frames
#--------------------------------------------------------------------------
  1  \w    -97.00 -42.00   0.50   25.00    --   -7.30 -19.00  30.00  110
  2  \w     39.00  70.00   0.50   25.00    --   -7.30 -19.00  30.00   62
  3  \w     -6.00  96.00   0.50   25.00    --    7.30  82.00 -60.00  204
  4  \w    -37.00  61.00   0.50   25.00    --    7.30  77.00-150.00  196
;
_diffrn_measurement_device 'four-circle diffractometer'
_diffrn_measurement_device_type 'XtaLAB Pro: Kappa dual offset/far'
_diffrn_measurement_method '\w scans'
_diffrn_orient_matrix_type 'CrysAlisPro convention (1999,Acta A55,543-557)'
_diffrn_orient_matrix_UB_11 0.0346246000
_diffrn_orient_matrix_UB_12 0.0507083000
_diffrn_orient_matrix_UB_13 -0.0144632000
_diffrn_orient_matrix_UB_21 -0.0340653000
_diffrn_orient_matrix_UB_22 0.0419575000
_diffrn_orient_matrix_UB_23 -0.0481406000
_diffrn_orient_matrix_UB_31 -0.0052553000
_diffrn_orient_matrix_UB_32 0.0631047000
_diffrn_orient_matrix_UB_33 0.0434674000
_diffrn_radiation_monochromator graphite
_diffrn_radiation_probe x-ray
_diffrn_radiation_type 'Mo K\a'
_diffrn_radiation_wavelength 0.71073
_diffrn_reflns_av_R_equivalents 0.0151
_diffrn_reflns_av_unetI/netI 0.0142
_diffrn_reflns_Laue_measured_fraction_full 0.992
_diffrn_reflns_Laue_measured_fraction_max 0.992
_diffrn_reflns_limit_h_max 18
_diffrn_reflns_limit_h_min -17
_diffrn_reflns_limit_k_max 8
_diffrn_reflns_limit_k_min -9
_diffrn_reflns_limit_l_max 12
_diffrn_reflns_limit_l_min -13
_diffrn_reflns_number 7721
_diffrn_reflns_point_group_measured_fraction_full 0.992
_diffrn_reflns_point_group_measured_fraction_max 0.992
_diffrn_reflns_theta_full 24.997
_diffrn_reflns_theta_max 24.997
_diffrn_reflns_theta_min 4.871
_diffrn_source 'fine-focus sealed X-ray tube'
_diffrn_source_type 'Enhance (Mo) X-ray Source'
_exptl_absorpt_coefficient_mu 0.079
_exptl_absorpt_correction_T_max 1.00000
_exptl_absorpt_correction_T_min 0.98987
_exptl_absorpt_correction_type multi-scan
_exptl_absorpt_process_details
;
CrysAlisPro 1.171.39.7e (Rigaku Oxford Diffraction, 2015)
Empirical absorption correction using spherical harmonics,
 implemented in SCALE3 ABSPACK scaling algorithm.
;
_exptl_crystal_colour Yellow
_exptl_crystal_density_diffrn 1.260
_exptl_crystal_description Block
_exptl_crystal_F_000 504
_exptl_crystal_size_max 0.2
_exptl_crystal_size_mid 0.2
_exptl_crystal_size_min 0.2
_refine_diff_density_max 0.161
_refine_diff_density_min -0.163
_refine_diff_density_rms 0.033
_refine_ls_extinction_method none
_refine_ls_goodness_of_fit_ref 1.030
_refine_ls_hydrogen_treatment constr
_refine_ls_matrix_type full
_refine_ls_number_parameters 165
_refine_ls_number_reflns 2190
_refine_ls_number_restraints 0
_refine_ls_restrained_S_all 1.030
_refine_ls_R_factor_all 0.0356
_refine_ls_R_factor_gt 0.0315
_refine_ls_shift/su_max 0.000
_refine_ls_shift/su_mean 0.000
_refine_ls_structure_factor_coef Fsqd
_refine_ls_weighting_details 'w=1/[\s^2^(Fo^2^)+(0.0435P)^2^+0.3526P] where P=(Fo^2^+2Fc^2^)/3'
_refine_ls_weighting_scheme calc
_refine_ls_wR_factor_gt 0.0807
_refine_ls_wR_factor_ref 0.0839
_reflns_Friedel_coverage 0.000
_reflns_number_gt 1967
_reflns_number_total 2190
_reflns_threshold_expression 'I > 2\s(I)'
_cod_data_source_file c9ce00998a2.cif
_cod_data_source_block exp_61
_cod_depositor_comments
;Adding full bibliography for 7239708--7239712.cif.

 Adding full bibliography for 7239708--7239712.cif.
;
_cod_database_code 7239709
_shelx_space_group_comment
;
The symmetry employed for this shelxl refinement is uniquely defined
by the following loop, which should always be used as a source of
symmetry information in preference to the above space-group names.
They are only intended as comments.
;
_reflns_odcompleteness_completeness 99.09
_reflns_odcompleteness_iscentric 1
_reflns_odcompleteness_theta 26.32
_olex2_refinement_description
;
1. Fixed Uiso
 At 1.2 times of:
  All C(H) groups
 At 1.5 times of:
  All C(H,H,H) groups
2.a Aromatic/amide H refined with riding coordinates:
 C4(H4), C11(H11), C2(H2), C9(H9), C8(H8), C5(H5), C12(H12), C1(H1)
2.b Idealised Me refined as rotating group:
 C14(H14A,H14B,H14C), C7(H7A,H7B,H7C)
;
_shelx_shelxl_version_number 2016/4
_olex2_submission_special_instructions 'No special instructions were received'
_oxdiff_exptl_absorpt_empirical_details
;
Empirical correction (ABSPACK) includes:
- Absorption correction using spherical harmonics
- Frame scaling
- Detector area scaling
;
_oxdiff_exptl_absorpt_empirical_full_max 1.109
_oxdiff_exptl_absorpt_empirical_full_min 0.926

loop_
_space_group_symop_operation_xyz
'x, y, z'
'-x, y+1/2, -z+1/2'
'-x, -y, -z'
'x, -y-1/2, z-1/2'

loop_
_atom_site_label
_atom_site_type_symbol
_atom_site_fract_x
_atom_site_fract_y
_atom_site_fract_z
_atom_site_U_iso_or_equiv
_atom_site_adp_type
_atom_site_occupancy
_atom_site_site_symmetry_order
_atom_site_calc_flag
_atom_site_refinement_flags_posn
N3 N 0.23216(6) 0.85395(12) 0.50873(9) 0.0244(2) Uani 1 1 d .
N4 N 0.42357(6) 1.29976(13) 0.38029(9) 0.0275(2) Uani 1 1 d .
N2 N 0.19290(6) 0.72908(12) 0.56593(9) 0.0241(2) Uani 1 1 d .
N1 N 0.04081(7) 0.19923(12) 0.66745(9) 0.0284(2) Uani 1 1 d .
C10 C 0.35193(7) 1.04202(13) 0.50400(10) 0.0200(2) Uani 1 1 d .
C3 C 0.13001(7) 0.45198(14) 0.56294(10) 0.0211(2) Uani 1 1 d .
C4 C 0.08371(7) 0.49356(14) 0.65116(10) 0.0224(2) Uani 1 1 d .
H4 H 0.081680 0.606932 0.677105 0.027 Uiso 1 1 calc R
C11 C 0.31274(7) 1.07786(15) 0.37739(10) 0.0249(3) Uani 1 1 d .
H11 H 0.261640 1.016554 0.331483 0.030 Uiso 1 1 calc R
C13 C 0.31332(7) 0.90478(13) 0.56727(10) 0.0206(2) Uani 1 1 d .
C2 C 0.13050(7) 0.28023(15) 0.52911(10) 0.0245(3) Uani 1 1 d .
H2 H 0.160547 0.245862 0.470727 0.029 Uiso 1 1 calc R
C9 C 0.42819(7) 1.13865(14) 0.56614(10) 0.0236(2) Uani 1 1 d .
H9 H 0.457240 1.118899 0.650470 0.028 Uiso 1 1 calc R
C8 C 0.46048(8) 1.26442(15) 0.50143(10) 0.0266(3) Uani 1 1 d .
H8 H 0.511178 1.328558 0.545114 0.032 Uiso 1 1 calc R
C6 C 0.17704(7) 0.58506(14) 0.50786(10) 0.0225(3) Uani 1 1 d .
C5 C 0.04102(7) 0.36536(15) 0.69954(10) 0.0255(3) Uani 1 1 d .
H5 H 0.010420 0.396019 0.758142 0.031 Uiso 1 1 calc R
C14 C 0.37008(8) 0.83332(15) 0.68926(10) 0.0269(3) Uani 1 1 d .
H14A H 0.333258 0.756440 0.722663 0.040 Uiso 1 1 calc GR
H14B H 0.391838 0.925810 0.747255 0.040 Uiso 1 1 calc GR
H14C H 0.421611 0.771809 0.676233 0.040 Uiso 1 1 calc GR
C12 C 0.35038(8) 1.20464(16) 0.32117(10) 0.0285(3) Uani 1 1 d .
H12 H 0.323343 1.225951 0.236516 0.034 Uiso 1 1 calc R
C1 C 0.08581(8) 0.16088(15) 0.58319(11) 0.0277(3) Uani 1 1 d .
H1 H 0.087095 0.046332 0.559459 0.033 Uiso 1 1 calc R
C7 C 0.20527(9) 0.54702(17) 0.39189(11) 0.0331(3) Uani 1 1 d .
H7A H 0.200976 0.650060 0.342928 0.050 Uiso 1 1 calc GR
H7B H 0.165389 0.460684 0.343565 0.050 Uiso 1 1 calc GR
H7C H 0.267535 0.505922 0.414804 0.050 Uiso 1 1 calc GR

loop_
_atom_site_aniso_label
_atom_site_aniso_U_11
_atom_site_aniso_U_22
_atom_site_aniso_U_33
_atom_site_aniso_U_23
_atom_site_aniso_U_13
_atom_site_aniso_U_12
N3 0.0250(5) 0.0218(5) 0.0265(5) 0.0004(4) 0.0075(4) -0.0021(4)
N4 0.0276(5) 0.0297(5) 0.0251(5) 0.0029(4) 0.0072(4) -0.0018(4)
N2 0.0231(5) 0.0233(5) 0.0257(5) 0.0014(4) 0.0063(4) -0.0027(4)
N1 0.0272(5) 0.0259(5) 0.0326(5) 0.0049(4) 0.0092(4) 0.0020(4)
C10 0.0206(5) 0.0194(5) 0.0209(5) -0.0024(4) 0.0071(4) 0.0037(4)
C3 0.0157(5) 0.0246(6) 0.0197(5) 0.0008(4) -0.0006(4) 0.0005(4)
C4 0.0197(5) 0.0222(5) 0.0231(5) -0.0005(4) 0.0023(4) 0.0026(4)
C11 0.0219(5) 0.0287(6) 0.0225(5) -0.0013(5) 0.0035(4) -0.0013(5)
C13 0.0226(5) 0.0186(5) 0.0212(5) -0.0039(4) 0.0070(4) 0.0017(4)
C2 0.0220(5) 0.0265(6) 0.0246(6) -0.0023(4) 0.0058(4) 0.0009(4)
C9 0.0261(6) 0.0251(6) 0.0185(5) -0.0013(4) 0.0040(4) -0.0007(4)
C8 0.0270(6) 0.0273(6) 0.0241(6) -0.0022(5) 0.0053(5) -0.0055(5)
C6 0.0181(5) 0.0258(6) 0.0215(5) 0.0000(4) 0.0019(4) 0.0000(4)
C5 0.0227(5) 0.0288(6) 0.0256(6) 0.0037(5) 0.0077(4) 0.0041(5)
C14 0.0276(6) 0.0284(6) 0.0239(6) 0.0032(5) 0.0061(5) -0.0030(5)
C12 0.0276(6) 0.0352(7) 0.0206(5) 0.0042(5) 0.0034(5) -0.0004(5)
C1 0.0276(6) 0.0211(6) 0.0331(6) -0.0005(5) 0.0064(5) 0.0011(5)
C7 0.0389(7) 0.0332(7) 0.0304(6) -0.0052(5) 0.0150(5) -0.0099(5)

loop_
_atom_type_symbol
_atom_type_description
_atom_type_scat_dispersion_real
_atom_type_scat_dispersion_imag
_atom_type_scat_source
C C 0.0033 0.0016 'International Tables Vol C Tables 4.2.6.8 and 6.1.1.4'
H H 0.0000 0.0000 'International Tables Vol C Tables 4.2.6.8 and 6.1.1.4'
N N 0.0061 0.0033 'International Tables Vol C Tables 4.2.6.8 and 6.1.1.4'

loop_
_geom_angle_atom_site_label_1
_geom_angle_atom_site_label_2
_geom_angle_atom_site_label_3
_geom_angle
C13 N3 N2 117.23(9)
C8 N4 C12 115.87(10)
C6 N2 N3 115.19(9)
C1 N1 C5 115.97(10)
C11 C10 C13 120.60(10)
C9 C10 C11 117.01(10)
C9 C10 C13 122.39(9)
C4 C3 C6 121.58(10)
C2 C3 C4 117.11(10)
C2 C3 C6 121.31(10)
C3 C4 H4 120.3
C5 C4 C3 119.41(10)
C5 C4 H4 120.3
C10 C11 H11 120.4
C12 C11 C10 119.29(10)
C12 C11 H11 120.4
N3 C13 C10 115.45(9)
N3 C13 C14 124.92(10)
C10 C13 C14 119.61(9)
C3 C2 H2 120.4
C1 C2 C3 119.18(10)
C1 C2 H2 120.4
C10 C9 H9 120.3
C8 C9 C10 119.32(10)
C8 C9 H9 120.3
N4 C8 C9 124.19(10)
N4 C8 H8 117.9
C9 C8 H8 117.9
N2 C6 C3 116.46(10)
N2 C6 C7 123.25(10)
C3 C6 C7 120.29(10)
N1 C5 C4 124.05(10)
N1 C5 H5 118.0
C4 C5 H5 118.0
C13 C14 H14A 109.5
C13 C14 H14B 109.5
C13 C14 H14C 109.5
H14A C14 H14B 109.5
H14A C14 H14C 109.5
H14B C14 H14C 109.5
N4 C12 C11 124.32(10)
N4 C12 H12 117.8
C11 C12 H12 117.8
N1 C1 C2 124.28(11)
N1 C1 H1 117.9
C2 C1 H1 117.9
C6 C7 H7A 109.5
C6 C7 H7B 109.5
C6 C7 H7C 109.5
H7A C7 H7B 109.5
H7A C7 H7C 109.5
H7B C7 H7C 109.5

loop_
_geom_bond_atom_site_label_1
_geom_bond_atom_site_label_2
_geom_bond_distance
N3 N2 1.3823(13)
N3 C13 1.2815(14)
N4 C8 1.3341(15)
N4 C12 1.3412(15)
N2 C6 1.2805(15)
N1 C5 1.3389(16)
N1 C1 1.3371(15)
C10 C11 1.3939(15)
C10 C13 1.4845(15)
C10 C9 1.3886(16)
C3 C4 1.3940(15)
C3 C2 1.3870(16)
C3 C6 1.4817(15)
C4 H4 0.9300
C4 C5 1.3762(16)
C11 H11 0.9300
C11 C12 1.3731(16)
C13 C14 1.4945(15)
C2 H2 0.9300
C2 C1 1.3811(16)
C9 H9 0.9300
C9 C8 1.3814(16)
C8 H8 0.9300
C6 C7 1.4968(15)
C5 H5 0.9300
C14 H14A 0.9600
C14 H14B 0.9600
C14 H14C 0.9600
C12 H12 0.9300
C1 H1 0.9300
C7 H7A 0.9600
C7 H7B 0.9600
C7 H7C 0.9600
